data_7030223
loop_
_publ_author_name
'Zhang, Qiang'
'Zhang, Xue-Qi'
'Wang, Zhong-Xia'

_publ_section_title
;
 Nickel complexes supported by quinoline-based ligands: synthesis,
 characterization and catalysis in the cross-coupling of arylzinc reagents
 and aryl chlorides or aryltrimethylammonium salts.
;
_journal_issue 34
_journal_name_full 'Dalton transactions (Cambridge, England : 2003)'
_journal_page_first 10453
_journal_page_last 10464
_journal_paper_doi 10.1039/c2dt30886j
_journal_volume 41
_journal_year 2012
_chemical_formula_sum 'C29 H26 Cl4 N3 Ni P'
_chemical_formula_weight 648.01
_chemical_name_systematic
;
?
;
_space_group_IT_number 14
_symmetry_cell_setting monoclinic
_symmetry_space_group_name_Hall '-P 2yn'
_symmetry_space_group_name_H-M 'P 1 21/n 1'
_atom_sites_solution_hydrogens geom
_atom_sites_solution_primary direct
_atom_sites_solution_secondary difmap
_audit_creation_method SHELXL-97
_cell_angle_alpha 90.00
_cell_angle_beta 94.7500(10)
_cell_angle_gamma 90.00
_cell_formula_units_Z 4
_cell_length_a 12.1681(11)
_cell_length_b 16.3886(15)
_cell_length_c 14.9929(13)
_cell_measurement_reflns_used 2560
_cell_measurement_temperature 298(2)
_cell_measurement_theta_max 20.409
_cell_measurement_theta_min 2.418
_cell_volume 2979.6(5)
_computing_cell_refinement 'Bruker SMART'
_computing_data_collection 'Bruker SMART'
_computing_data_reduction 'Bruker SHELXTL'
_computing_molecular_graphics 'Bruker SHELXTL'
_computing_publication_material 'Bruker SHELXTL'
_computing_structure_refinement 'SHELXL-97 (Sheldrick, 1997)'
_computing_structure_solution 'SHELXS-97 (Sheldrick, 1990)'
_diffrn_ambient_temperature 298(2)
_diffrn_measured_fraction_theta_full 0.998
_diffrn_measured_fraction_theta_max 0.998
_diffrn_measurement_device_type 'CCD area detector'
_diffrn_measurement_method 'phi and omega scans'
_diffrn_radiation_monochromator graphite
_diffrn_radiation_source 'fine-focus sealed tube'
_diffrn_radiation_type MoK\a
_diffrn_radiation_wavelength 0.71073
_diffrn_reflns_av_R_equivalents 0.0826
_diffrn_reflns_av_sigmaI/netI 0.0931
_diffrn_reflns_limit_h_max 9
_diffrn_reflns_limit_h_min -14
_diffrn_reflns_limit_k_max 19
_diffrn_reflns_limit_k_min -18
_diffrn_reflns_limit_l_max 17
_diffrn_reflns_limit_l_min -16
_diffrn_reflns_number 15435
_diffrn_reflns_theta_full 25.01
_diffrn_reflns_theta_max 25.01
_diffrn_reflns_theta_min 2.42
_exptl_absorpt_coefficient_mu 1.087
_exptl_absorpt_correction_T_max 0.7959
_exptl_absorpt_correction_T_min 0.7362
_exptl_absorpt_correction_type multi-scan
_exptl_absorpt_process_details sadabs
_exptl_crystal_colour black
_exptl_crystal_density_diffrn 1.445
_exptl_crystal_density_method 'not measured'
_exptl_crystal_description block
_exptl_crystal_F_000 1328
_exptl_crystal_size_max 0.30
_exptl_crystal_size_mid 0.23
_exptl_crystal_size_min 0.22
_refine_diff_density_max 0.398
_refine_diff_density_min -0.605
_refine_diff_density_rms 0.072
_refine_ls_extinction_method none
_refine_ls_goodness_of_fit_ref 1.062
_refine_ls_hydrogen_treatment constr
_refine_ls_matrix_type full
_refine_ls_number_parameters 372
_refine_ls_number_reflns 5256
_refine_ls_number_restraints 0
_refine_ls_restrained_S_all 1.062
_refine_ls_R_factor_all 0.1066
_refine_ls_R_factor_gt 0.0532
_refine_ls_shift/su_max 0.001
_refine_ls_shift/su_mean 0.000
_refine_ls_structure_factor_coef Fsqd
_refine_ls_weighting_details 'calc w=1/[\s^2^(Fo^2^)+(0.0370P)^2^+0.0000P] where P=(Fo^2^+2Fc^2^)/3'
_refine_ls_weighting_scheme calc
_refine_ls_wR_factor_gt 0.1108
_refine_ls_wR_factor_ref 0.1249
_reflns_number_gt 2827
_reflns_number_total 5256
_reflns_threshold_expression >2sigma(I)
_cod_data_source_file c2dt30886j.txt
_cod_data_source_block 110101b
_cod_depositor_comments
;
The following automatic conversions were performed:

'_symmetry_cell_setting' value 'Monoclinic' changed to 'monoclinic'
according to
/usr/data/users/saulius/automatic-downloads/retrospective/RSC/lib/dictionaries/cif_core.dic
dictionary named 'cif_core.dic' version 2.4.2 from 2011-04-26.

Automatic conversion script
Id: cif_fix_values 2281 2013-09-26 08:29:07Z andrius 
;
_cod_original_sg_symbol_H-M P2(1)/n
_cod_database_code 7030223

loop_
_symmetry_equiv_pos_as_xyz
'x, y, z'
'-x+1/2, y+1/2, -z+1/2'
'-x, -y, -z'
'x-1/2, -y-1/2, z-1/2'

loop_
_atom_site_label
_atom_site_type_symbol
_atom_site_fract_x
_atom_site_fract_y
_atom_site_fract_z
_atom_site_U_iso_or_equiv
_atom_site_adp_type
_atom_site_occupancy
_atom_site_symmetry_multiplicity
_atom_site_calc_flag
_atom_site_refinement_flags
_atom_site_disorder_assembly
_atom_site_disorder_group
Ni1 Ni 0.31456(5) 0.59167(3) 0.60908(4) 0.0467(2) Uani 1 1 d . . .
Cl1 Cl 0.26538(11) 0.59683(7) 0.46358(8) 0.0623(4) Uani 1 1 d . . .
Cl2 Cl 0.28096(13) 0.47595(8) 0.68011(11) 0.0909(5) Uani 1 1 d . . .
Cl3 Cl 0.4610(7) 0.541(2) 0.8745(13) 0.185(9) Uani 0.54(4) 1 d P A 1
Cl4 Cl 0.6342(14) 0.4321(14) 0.8354(19) 0.186(6) Uani 0.54(4) 1 d P A 1
Cl3' Cl 0.602(2) 0.4233(12) 0.8779(19) 0.180(8) Uani 0.46(4) 1 d P A 2
Cl4' Cl 0.498(3) 0.5839(11) 0.8923(7) 0.174(8) Uani 0.46(4) 1 d P A 2
N1 N 0.4744(3) 0.6122(2) 0.6352(3) 0.0501(10) Uani 1 1 d . . .
N2 N 0.2998(3) 0.69643(19) 0.6750(2) 0.0428(9) Uani 1 1 d . . .
N3 N 0.1946(3) 0.8419(2) 0.6500(3) 0.0506(10) Uani 1 1 d . . .
H3 H 0.1618 0.8780 0.6798 0.061 Uiso 1 1 calc R . .
P1 P 0.18842(9) 0.74677(7) 0.68347(8) 0.0437(3) Uani 1 1 d . . .
C1 C 0.5585(4) 0.5682(3) 0.6131(3) 0.0617(14) Uani 1 1 d . . .
H1 H 0.5443 0.5204 0.5808 0.074 Uiso 1 1 calc R . .
C2 C 0.6674(4) 0.5901(3) 0.6357(4) 0.0678(15) Uani 1 1 d . . .
H2 H 0.7243 0.5570 0.6189 0.081 Uiso 1 1 calc R . .
C3 C 0.6905(4) 0.6586(3) 0.6817(4) 0.0653(15) Uani 1 1 d . . .
H3A H 0.7636 0.6736 0.6958 0.078 Uiso 1 1 calc R . .
C4 C 0.6049(4) 0.7085(3) 0.7089(3) 0.0539(13) Uani 1 1 d . . .
C5 C 0.4966(4) 0.6832(3) 0.6831(3) 0.0468(12) Uani 1 1 d . . .
C6 C 0.4040(4) 0.7281(3) 0.7063(3) 0.0453(11) Uani 1 1 d . . .
C7 C 0.4251(4) 0.7978(3) 0.7574(3) 0.0552(13) Uani 1 1 d . . .
H7 H 0.3664 0.8287 0.7747 0.066 Uiso 1 1 calc R . .
C8 C 0.5324(4) 0.8224(3) 0.7830(3) 0.0629(15) Uani 1 1 d . . .
H8 H 0.5439 0.8697 0.8169 0.075 Uiso 1 1 calc R . .
C9 C 0.6209(4) 0.7790(3) 0.7599(3) 0.0625(15) Uani 1 1 d . . .
H9 H 0.6920 0.7964 0.7781 0.075 Uiso 1 1 calc R . .
C10 C 0.0802(4) 0.6941(3) 0.6189(3) 0.0482(12) Uani 1 1 d . . .
C11 C 0.0170(4) 0.7322(3) 0.5516(4) 0.0608(14) Uani 1 1 d . . .
H11 H 0.0295 0.7866 0.5381 0.073 Uiso 1 1 calc R . .
C12 C -0.0660(4) 0.6885(4) 0.5036(4) 0.0744(16) Uani 1 1 d . . .
H12 H -0.1087 0.7141 0.4574 0.089 Uiso 1 1 calc R . .
C13 C -0.0858(5) 0.6099(4) 0.5227(4) 0.0750(17) Uani 1 1 d . . .
H13 H -0.1411 0.5815 0.4892 0.090 Uiso 1 1 calc R . .
C14 C -0.0262(4) 0.5724(3) 0.5898(4) 0.0687(15) Uani 1 1 d . . .
H14 H -0.0410 0.5183 0.6032 0.082 Uiso 1 1 calc R . .
C15 C 0.0572(4) 0.6137(3) 0.6393(3) 0.0572(13) Uani 1 1 d . . .
H15 H 0.0978 0.5876 0.6863 0.069 Uiso 1 1 calc R . .
C16 C 0.1488(4) 0.7508(3) 0.7951(3) 0.0538(13) Uani 1 1 d . . .
C17 C 0.2033(4) 0.7034(3) 0.8600(4) 0.0670(15) Uani 1 1 d . . .
H17 H 0.2639 0.6726 0.8464 0.080 Uiso 1 1 calc R . .
C18 C 0.1684(5) 0.7009(4) 0.9460(4) 0.0832(18) Uani 1 1 d . . .
H18 H 0.2055 0.6691 0.9902 0.100 Uiso 1 1 calc R . .
C19 C 0.0800(6) 0.7454(4) 0.9641(4) 0.0846(19) Uani 1 1 d . . .
H19 H 0.0563 0.7429 1.0215 0.102 Uiso 1 1 calc R . .
C20 C 0.0245(5) 0.7931(4) 0.9031(5) 0.0842(18) Uani 1 1 d . . .
H20 H -0.0356 0.8237 0.9182 0.101 Uiso 1 1 calc R . .
C21 C 0.0583(4) 0.7959(3) 0.8173(4) 0.0706(16) Uani 1 1 d . . .
H21 H 0.0201 0.8282 0.7742 0.085 Uiso 1 1 calc R . .
C22 C 0.2497(4) 0.8693(3) 0.5758(4) 0.0508(12) Uani 1 1 d . . .
C23 C 0.2608(4) 0.8201(3) 0.5019(4) 0.0577(13) Uani 1 1 d . . .
H23 H 0.2316 0.7677 0.5000 0.069 Uiso 1 1 calc R . .
C24 C 0.3152(4) 0.8491(3) 0.4308(4) 0.0662(15) Uani 1 1 d . . .
H24 H 0.3232 0.8147 0.3825 0.079 Uiso 1 1 calc R . .
C25 C 0.3572(4) 0.9252(4) 0.4287(4) 0.0691(15) Uani 1 1 d . . .
C26 C 0.3469(4) 0.9736(3) 0.5036(4) 0.0732(16) Uani 1 1 d . . .
H26 H 0.3769 1.0259 0.5049 0.088 Uiso 1 1 calc R . .
C27 C 0.2936(4) 0.9469(3) 0.5762(4) 0.0646(15) Uani 1 1 d . . .
H27 H 0.2875 0.9811 0.6251 0.078 Uiso 1 1 calc R . .
C28 C 0.4147(5) 0.9574(4) 0.3506(4) 0.099(2) Uani 1 1 d . . .
H28A H 0.4717 0.9201 0.3369 0.148 Uiso 1 1 calc R . .
H28B H 0.4467 1.0096 0.3658 0.148 Uiso 1 1 calc R . .
H28C H 0.3623 0.9630 0.2995 0.148 Uiso 1 1 calc R . .
C29 C 0.595(3) 0.521(2) 0.887(3) 0.170(13) Uani 0.54(4) 1 d P A 1
H29A H 0.6175 0.5178 0.9507 0.204 Uiso 0.54(4) 1 calc PR A 1
H29B H 0.6342 0.5670 0.8634 0.204 Uiso 0.54(4) 1 calc PR A 1
C29' C 0.558(5) 0.512(3) 0.833(4) 0.175(16) Uani 0.46(4) 1 d P A 2
H29C H 0.6210 0.5380 0.8096 0.210 Uiso 0.46(4) 1 calc PR A 2
H29D H 0.5063 0.4994 0.7825 0.210 Uiso 0.46(4) 1 calc PR A 2

loop_
_atom_site_aniso_label
_atom_site_aniso_U_11
_atom_site_aniso_U_22
_atom_site_aniso_U_33
_atom_site_aniso_U_23
_atom_site_aniso_U_13
_atom_site_aniso_U_12
Ni1 0.0473(4) 0.0434(4) 0.0493(4) -0.0051(3) 0.0029(3) 0.0006(3)
Cl1 0.0715(9) 0.0664(8) 0.0487(8) -0.0031(6) 0.0035(6) 0.0026(7)
Cl2 0.0930(12) 0.0728(9) 0.1054(14) 0.0407(9) -0.0004(9) -0.0002(9)
Cl3 0.113(6) 0.235(18) 0.199(10) 0.065(11) -0.040(5) -0.061(6)
Cl4 0.215(9) 0.159(9) 0.179(13) -0.036(8) -0.012(8) -0.066(6)
Cl3' 0.207(14) 0.156(7) 0.165(12) 0.043(8) -0.059(10) -0.070(8)
Cl4' 0.201(17) 0.145(8) 0.166(7) 0.008(5) -0.052(7) -0.040(8)
N1 0.046(2) 0.055(2) 0.049(3) -0.006(2) 0.0042(19) 0.006(2)
N2 0.039(2) 0.044(2) 0.045(2) -0.0033(18) 0.0013(17) 0.0003(18)
N3 0.052(2) 0.043(2) 0.058(3) -0.006(2) 0.009(2) 0.0096(19)
P1 0.0406(7) 0.0455(7) 0.0452(8) -0.0044(6) 0.0043(6) 0.0025(6)
C1 0.053(3) 0.068(3) 0.064(4) -0.014(3) 0.006(3) 0.008(3)
C2 0.049(3) 0.079(4) 0.077(4) -0.014(3) 0.007(3) 0.013(3)
C3 0.044(3) 0.080(4) 0.072(4) -0.006(3) 0.002(3) 0.003(3)
C4 0.044(3) 0.063(3) 0.054(3) -0.007(3) 0.003(2) 0.000(3)
C5 0.042(3) 0.054(3) 0.045(3) -0.003(2) 0.003(2) 0.001(3)
C6 0.044(3) 0.047(3) 0.044(3) -0.004(2) 0.004(2) 0.001(2)
C7 0.052(3) 0.054(3) 0.059(3) -0.013(3) 0.001(2) -0.001(3)
C8 0.058(4) 0.063(3) 0.066(4) -0.015(3) -0.004(3) -0.006(3)
C9 0.048(3) 0.072(4) 0.065(4) -0.007(3) -0.007(3) -0.010(3)
C10 0.043(3) 0.055(3) 0.048(3) -0.005(2) 0.011(2) -0.002(2)
C11 0.050(3) 0.072(3) 0.061(4) 0.000(3) 0.007(3) 0.000(3)
C12 0.058(4) 0.101(5) 0.064(4) -0.003(4) -0.004(3) 0.003(4)
C13 0.056(4) 0.097(5) 0.072(4) -0.023(4) 0.005(3) -0.013(4)
C14 0.057(4) 0.075(4) 0.075(4) -0.013(3) 0.013(3) -0.012(3)
C15 0.048(3) 0.067(3) 0.057(3) -0.010(3) 0.009(3) -0.003(3)
C16 0.052(3) 0.058(3) 0.053(3) -0.012(3) 0.012(3) -0.004(3)
C17 0.069(4) 0.077(4) 0.056(4) -0.002(3) 0.011(3) -0.009(3)
C18 0.088(5) 0.097(5) 0.064(5) -0.001(4) 0.005(4) -0.012(4)
C19 0.090(5) 0.102(5) 0.065(5) -0.018(4) 0.024(4) -0.023(4)
C20 0.082(5) 0.094(5) 0.082(5) -0.025(4) 0.034(4) 0.000(4)
C21 0.069(4) 0.077(4) 0.068(4) -0.014(3) 0.020(3) 0.002(3)
C22 0.049(3) 0.049(3) 0.055(3) 0.001(3) 0.007(3) 0.005(3)
C23 0.063(3) 0.050(3) 0.062(4) 0.002(3) 0.010(3) 0.003(3)
C24 0.074(4) 0.068(4) 0.057(4) 0.007(3) 0.010(3) 0.005(3)
C25 0.069(4) 0.078(4) 0.061(4) 0.011(3) 0.012(3) -0.008(3)
C26 0.077(4) 0.062(4) 0.080(5) 0.010(3) 0.009(3) -0.017(3)
C27 0.069(4) 0.059(3) 0.066(4) -0.008(3) 0.007(3) -0.008(3)
C28 0.097(5) 0.117(5) 0.084(5) 0.021(4) 0.022(4) -0.029(4)
C29 0.17(3) 0.17(3) 0.17(3) 0.01(2) -0.045(19) -0.06(2)
C29' 0.17(4) 0.17(4) 0.17(4) 0.03(3) -0.04(3) -0.05(3)

loop_
_atom_type_symbol
_atom_type_description
_atom_type_scat_dispersion_real
_atom_type_scat_dispersion_imag
_atom_type_scat_source
C C 0.0033 0.0016 'International Tables Vol C Tables 4.2.6.8 and 6.1.1.4'
H H 0.0000 0.0000 'International Tables Vol C Tables 4.2.6.8 and 6.1.1.4'
N N 0.0061 0.0033 'International Tables Vol C Tables 4.2.6.8 and 6.1.1.4'
P P 0.1023 0.0942 'International Tables Vol C Tables 4.2.6.8 and 6.1.1.4'
Cl Cl 0.1484 0.1585 'International Tables Vol C Tables 4.2.6.8 and 6.1.1.4'
Ni Ni 0.3393 1.1124 'International Tables Vol C Tables 4.2.6.8 and 6.1.1.4'

loop_
_geom_angle_atom_site_label_1
_geom_angle_atom_site_label_2
_geom_angle_atom_site_label_3
_geom_angle
N1 Ni1 N2 83.30(15)
N1 Ni1 Cl1 111.67(12)
N2 Ni1 Cl1 115.24(10)
N1 Ni1 Cl2 105.39(11)
N2 Ni1 Cl2 117.89(11)
Cl1 Ni1 Cl2 117.23(6)
C1 N1 C5 118.0(4)
C1 N1 Ni1 128.9(3)
C5 N1 Ni1 113.1(3)
C6 N2 P1 121.8(3)
C6 N2 Ni1 111.4(3)
P1 N2 Ni1 126.44(19)
C22 N3 P1 125.2(3)
C22 N3 H3 117.4
P1 N3 H3 117.4
N2 P1 N3 113.87(19)
N2 P1 C16 113.0(2)
N3 P1 C16 106.0(2)
N2 P1 C10 107.34(19)
N3 P1 C10 110.0(2)
C16 P1 C10 106.4(2)
N1 C1 C2 123.0(5)
N1 C1 H1 118.5
C2 C1 H1 118.5
C3 C2 C1 119.9(5)
C3 C2 H2 120.0
C1 C2 H2 120.0
C2 C3 C4 120.5(5)
C2 C3 H3A 119.8
C4 C3 H3A 119.8
C9 C4 C5 118.8(5)
C9 C4 C3 124.5(5)
C5 C4 C3 116.7(5)
N1 C5 C4 122.0(4)
N1 C5 C6 116.1(4)
C4 C5 C6 121.9(4)
C7 C6 C5 116.6(4)
C7 C6 N2 127.3(4)
C5 C6 N2 116.1(4)
C6 C7 C8 121.3(5)
C6 C7 H7 119.4
C8 C7 H7 119.4
C9 C8 C7 121.5(5)
C9 C8 H8 119.2
C7 C8 H8 119.2
C8 C9 C4 119.8(5)
C8 C9 H9 120.1
C4 C9 H9 120.1
C11 C10 C15 119.1(4)
C11 C10 P1 121.5(4)
C15 C10 P1 119.4(4)
C10 C11 C12 119.2(5)
C10 C11 H11 120.4
C12 C11 H11 120.4
C13 C12 C11 121.2(5)
C13 C12 H12 119.4
C11 C12 H12 119.4
C14 C13 C12 120.2(5)
C14 C13 H13 119.9
C12 C13 H13 119.9
C13 C14 C15 120.4(5)
C13 C14 H14 119.8
C15 C14 H14 119.8
C14 C15 C10 119.9(5)
C14 C15 H15 120.0
C10 C15 H15 120.0
C17 C16 C21 118.5(5)
C17 C16 P1 119.5(4)
C21 C16 P1 121.8(4)
C16 C17 C18 120.5(6)
C16 C17 H17 119.8
C18 C17 H17 119.8
C19 C18 C17 118.8(6)
C19 C18 H18 120.6
C17 C18 H18 120.6
C20 C19 C18 122.9(6)
C20 C19 H19 118.6
C18 C19 H19 118.6
C19 C20 C21 118.8(6)
C19 C20 H20 120.6
C21 C20 H20 120.6
C20 C21 C16 120.5(6)
C20 C21 H21 119.7
C16 C21 H21 119.7
C27 C22 C23 118.5(5)
C27 C22 N3 119.7(5)
C23 C22 N3 121.8(4)
C24 C23 C22 120.0(5)
C24 C23 H23 120.0
C22 C23 H23 120.0
C25 C24 C23 122.8(6)
C25 C24 H24 118.6
C23 C24 H24 118.6
C24 C25 C26 116.7(5)
C24 C25 C28 122.9(6)
C26 C25 C28 120.4(6)
C27 C26 C25 122.3(5)
C27 C26 H26 118.8
C25 C26 H26 118.8
C22 C27 C26 119.6(5)
C22 C27 H27 120.2
C26 C27 H27 120.2
C25 C28 H28A 109.5
C25 C28 H28B 109.5
H28A C28 H28B 109.5
C25 C28 H28C 109.5
H28A C28 H28C 109.5
H28B C28 H28C 109.5
Cl3 C29 Cl4 114(3)
Cl3 C29 H29A 108.7
Cl4 C29 H29A 108.7
Cl3 C29 H29B 108.7
Cl4 C29 H29B 108.7
H29A C29 H29B 107.6
Cl4' C29' Cl3' 123(4)
Cl4' C29' H29C 106.7
Cl3' C29' H29C 106.7
Cl4' C29' H29D 106.7
Cl3' C29' H29D 106.7
H29C C29' H29D 106.6

loop_
_geom_bond_atom_site_label_1
_geom_bond_atom_site_label_2
_geom_bond_distance
Ni1 N1 1.981(4)
Ni1 N2 1.996(3)
Ni1 Cl1 2.2154(14)
Ni1 Cl2 2.2294(15)
Cl3 C29 1.66(4)
Cl4 C29 1.74(5)
Cl3' C29' 1.67(5)
Cl4' C29' 1.67(6)
N1 C1 1.316(5)
N1 C5 1.383(5)
N2 C6 1.413(5)
N2 P1 1.601(3)
N3 C22 1.419(6)
N3 P1 1.641(4)
N3 H3 0.8600
P1 C16 1.781(5)
P1 C10 1.791(5)
C1 C2 1.387(6)
C1 H1 0.9300
C2 C3 1.336(6)
C2 H2 0.9300
C3 C4 1.411(6)
C3 H3A 0.9300
C4 C9 1.391(6)
C4 C5 1.404(6)
C5 C6 1.413(6)
C6 C7 1.388(6)
C7 C8 1.389(6)
C7 H7 0.9300
C8 C9 1.360(6)
C8 H8 0.9300
C9 H9 0.9300
C10 C11 1.367(6)
C10 C15 1.386(6)
C11 C12 1.389(7)
C11 H11 0.9300
C12 C13 1.346(7)
C12 H12 0.9300
C13 C14 1.340(7)
C13 H13 0.9300
C14 C15 1.384(6)
C14 H14 0.9300
C15 H15 0.9300
C16 C17 1.372(6)
C16 C21 1.390(6)
C17 C18 1.391(7)
C17 H17 0.9300
C18 C19 1.345(8)
C18 H18 0.9300
C19 C20 1.344(8)
C19 H19 0.9300
C20 C21 1.382(8)
C20 H20 0.9300
C21 H21 0.9300
C22 C27 1.380(6)
C22 C23 1.385(6)
C23 C24 1.384(7)
C23 H23 0.9300
C24 C25 1.348(7)
C24 H24 0.9300
C25 C26 1.389(7)
C25 C28 1.507(7)
C26 C27 1.385(7)
C26 H26 0.9300
C27 H27 0.9300
C28 H28A 0.9600
C28 H28B 0.9600
C28 H28C 0.9600
C29 H29A 0.9700
C29 H29B 0.9700
C29' H29C 0.9700
C29' H29D 0.9700

loop_
_geom_torsion_atom_site_label_1
_geom_torsion_atom_site_label_2
_geom_torsion_atom_site_label_3
_geom_torsion_atom_site_label_4
_geom_torsion
N2 Ni1 N1 C1 -179.3(4)
Cl1 Ni1 N1 C1 -64.8(4)
Cl2 Ni1 N1 C1 63.5(4)
N2 Ni1 N1 C5 0.3(3)
Cl1 Ni1 N1 C5 114.9(3)
Cl2 Ni1 N1 C5 -116.8(3)
N1 Ni1 N2 C6 -1.5(3)
Cl1 Ni1 N2 C6 -112.3(3)
Cl2 Ni1 N2 C6 102.4(3)
N1 Ni1 N2 P1 171.5(3)
Cl1 Ni1 N2 P1 60.7(3)
Cl2 Ni1 N2 P1 -84.6(2)
C6 N2 P1 N3 47.8(4)
Ni1 N2 P1 N3 -124.5(2)
C6 N2 P1 C16 -73.2(4)
Ni1 N2 P1 C16 114.5(3)
C6 N2 P1 C10 169.9(3)
Ni1 N2 P1 C10 -2.5(3)
C22 N3 P1 N2 37.7(4)
C22 N3 P1 C16 162.5(4)
C22 N3 P1 C10 -82.9(4)
C5 N1 C1 C2 0.1(7)
Ni1 N1 C1 C2 179.8(4)
N1 C1 C2 C3 -0.3(8)
C1 C2 C3 C4 1.1(8)
C2 C3 C4 C9 177.3(5)
C2 C3 C4 C5 -1.6(7)
C1 N1 C5 C4 -0.7(7)
Ni1 N1 C5 C4 179.6(3)
C1 N1 C5 C6 -179.4(4)
Ni1 N1 C5 C6 0.9(5)
C9 C4 C5 N1 -177.6(4)
C3 C4 C5 N1 1.4(7)
C9 C4 C5 C6 1.1(7)
C3 C4 C5 C6 -179.9(4)
N1 C5 C6 C7 177.6(4)
C4 C5 C6 C7 -1.2(7)
N1 C5 C6 N2 -2.2(6)
C4 C5 C6 N2 179.1(4)
P1 N2 C6 C7 9.2(6)
Ni1 N2 C6 C7 -177.4(4)
P1 N2 C6 C5 -171.0(3)
Ni1 N2 C6 C5 2.4(5)
C5 C6 C7 C8 0.8(7)
N2 C6 C7 C8 -179.4(4)
C6 C7 C8 C9 -0.5(8)
C7 C8 C9 C4 0.4(8)
C5 C4 C9 C8 -0.7(7)
C3 C4 C9 C8 -179.6(5)
N2 P1 C10 C11 -123.4(4)
N3 P1 C10 C11 1.0(5)
C16 P1 C10 C11 115.3(4)
N2 P1 C10 C15 58.8(4)
N3 P1 C10 C15 -176.8(4)
C16 P1 C10 C15 -62.4(4)
C15 C10 C11 C12 -2.1(7)
P1 C10 C11 C12 -179.9(4)
C10 C11 C12 C13 0.6(8)
C11 C12 C13 C14 1.0(9)
C12 C13 C14 C15 -0.9(9)
C13 C14 C15 C10 -0.7(8)
C11 C10 C15 C14 2.2(7)
P1 C10 C15 C14 -180.0(4)
N2 P1 C16 C17 -9.3(5)
N3 P1 C16 C17 -134.6(4)
C10 P1 C16 C17 108.3(4)
N2 P1 C16 C21 175.9(4)
N3 P1 C16 C21 50.6(4)
C10 P1 C16 C21 -66.5(4)
C21 C16 C17 C18 -0.2(8)
P1 C16 C17 C18 -175.1(4)
C16 C17 C18 C19 0.5(8)
C17 C18 C19 C20 -0.9(9)
C18 C19 C20 C21 1.1(9)
C19 C20 C21 C16 -0.7(8)
C17 C16 C21 C20 0.3(7)
P1 C16 C21 C20 175.1(4)
P1 N3 C22 C27 -150.2(4)
P1 N3 C22 C23 30.0(6)
C27 C22 C23 C24 0.2(7)
N3 C22 C23 C24 -179.9(4)
C22 C23 C24 C25 -1.5(8)
C23 C24 C25 C26 2.2(8)
C23 C24 C25 C28 -178.8(5)
C24 C25 C26 C27 -1.8(8)
C28 C25 C26 C27 179.2(5)
C23 C22 C27 C26 0.1(7)
N3 C22 C27 C26 -179.7(4)
C25 C26 C27 C22 0.7(8)
